data_7200511
loop_
_publ_author_name
'Wu, Shu-Pao'
'Lee, Chih-Hao'

_publ_section_title
;
 Infinite chiral single-helical structures formed by the self-assembly
 of Cu(ii)-N-(2-pyridylmethyl)-aspartate complexes
;
_journal_issue 2
_journal_name_full CrystEngComm
_journal_page_first 219
_journal_paper_doi 10.1039/b817157m
_journal_volume 11
_journal_year 2009
_chemical_absolute_configuration rm
_chemical_formula_sum 'C10 H20 Cu N2 O9'
_chemical_formula_weight 375.82
_chemical_name_systematic
;
?
;
_space_group_IT_number 19
_symmetry_cell_setting orthorhombic
_symmetry_space_group_name_Hall 'P 2ac 2ab'
_symmetry_space_group_name_H-M 'P 21 21 21'
_atom_sites_solution_hydrogens geom
_atom_sites_solution_primary direct
_atom_sites_solution_secondary difmap
_audit_creation_method SHELXL-97
_cell_angle_alpha 90.00
_cell_angle_beta 90.00
_cell_angle_gamma 90.00
_cell_formula_units_Z 4
_cell_length_a 8.5157(3)
_cell_length_b 10.8984(3)
_cell_length_c 17.6615(6)
_cell_measurement_reflns_used 2770
_cell_measurement_temperature 293(2)
_cell_measurement_theta_max 25
_cell_measurement_theta_min 2.5
_cell_volume 1639.12(9)
_computing_cell_refinement 'Bruker APEXII'
_computing_data_collection 'Bruker APEXII'
_computing_data_reduction 'Bruker Saint'
_computing_molecular_graphics 'Bruker Shelxtl'
_computing_publication_material 'Bruker Shelxtl'
_computing_structure_refinement 'Shelxtl-97 (Sheldrick, 2000)'
_computing_structure_solution 'Shelxtl-97 (Sheldrick, 1990)'
_diffrn_ambient_temperature 293(2)
_diffrn_measured_fraction_theta_full 0.999
_diffrn_measured_fraction_theta_max 0.999
_diffrn_measurement_device_type 'CCD area detector'
_diffrn_measurement_method 'phi and omega scans'
_diffrn_radiation_monochromator graphite
_diffrn_radiation_source 'fine-focus sealed tube'
_diffrn_radiation_type MoK\a
_diffrn_radiation_wavelength 0.71073
_diffrn_reflns_av_R_equivalents 0.0370
_diffrn_reflns_av_sigmaI/netI 0.0562
_diffrn_reflns_limit_h_max 11
_diffrn_reflns_limit_h_min -11
_diffrn_reflns_limit_k_max 13
_diffrn_reflns_limit_k_min -14
_diffrn_reflns_limit_l_max 23
_diffrn_reflns_limit_l_min -21
_diffrn_reflns_number 8932
_diffrn_reflns_theta_full 28.31
_diffrn_reflns_theta_max 28.31
_diffrn_reflns_theta_min 2.20
_exptl_absorpt_coefficient_mu 1.376
_exptl_absorpt_correction_T_max 0.95032
_exptl_absorpt_correction_T_min 0.76418
_exptl_absorpt_correction_type empirical
_exptl_crystal_colour Blue
_exptl_crystal_density_diffrn 1.523
_exptl_crystal_density_meas ?
_exptl_crystal_density_method .
_exptl_crystal_description Tabullar
_exptl_crystal_F_000 780
_exptl_crystal_size_max 0.30
_exptl_crystal_size_mid 0.22
_exptl_crystal_size_min 0.20
_refine_diff_density_max 1.151
_refine_diff_density_min -1.182
_refine_diff_density_rms 0.425
_refine_ls_abs_structure_details 'Flack H D (1983), Acta Cryst. A39, 876-881'
_refine_ls_abs_structure_Flack -0.02(3)
_refine_ls_extinction_coef 0.083(5)
_refine_ls_extinction_expression Fc^*^=kFc[1+0.001xFc^2^\l^3^/sin(2\q)]^-1/4^
_refine_ls_extinction_method SHELXL
_refine_ls_goodness_of_fit_ref 1.103
_refine_ls_hydrogen_treatment constr
_refine_ls_matrix_type full
_refine_ls_number_parameters 200
_refine_ls_number_reflns 4071
_refine_ls_number_restraints 0
_refine_ls_restrained_S_all 1.103
_refine_ls_R_factor_all 0.0728
_refine_ls_R_factor_gt 0.0522
_refine_ls_shift/su_max 0.000
_refine_ls_shift/su_mean 0.000
_refine_ls_structure_factor_coef Fsqd
_refine_ls_weighting_details 'calc w=1/[\s^2^(Fo^2^)+(0.0920P)^2^+0.0000P] where P=(Fo^2^+2Fc^2^)/3'
_refine_ls_weighting_scheme calc
_refine_ls_wR_factor_gt 0.1227
_refine_ls_wR_factor_ref 0.1657
_reflns_number_gt 3075
_reflns_number_total 4071
_reflns_threshold_expression >2sigma(I)
_cod_data_source_file b817157m.txt
_cod_data_source_block L-pasp
_cod_depositor_comments
;
The following automatic conversions were performed:
'_symmetry_cell_setting' value 'Orthorhombic' changed to 'orthorhombic'
according to '/home/saulius/struct/CIF-dictionaries/cif_core.dic'
dictionary named 'cif_core.dic' version 2.4.1 from 2010-06-29.

Automatic conversion script
Id: cif_fix_enum 1527 2010-12-29 10:47:43Z saulius 
;
_cod_original_sg_symbol_H-M P2(1)2(1)2(1)
_cod_database_code 7200511

loop_
_symmetry_equiv_pos_as_xyz
'x, y, z'
'-x+1/2, -y, z+1/2'
'-x, y+1/2, -z+1/2'
'x+1/2, -y+1/2, -z'

loop_
_atom_site_label
_atom_site_type_symbol
_atom_site_fract_x
_atom_site_fract_y
_atom_site_fract_z
_atom_site_U_iso_or_equiv
_atom_site_adp_type
_atom_site_occupancy
_atom_site_symmetry_multiplicity
_atom_site_calc_flag
_atom_site_refinement_flags
_atom_site_disorder_assembly
_atom_site_disorder_group
Cu1 Cu 0.39330(6) 0.22959(5) 0.24939(3) 0.0327(2) Uani 1 1 d . . .
O1 O 0.5732(4) 0.1856(3) 0.31630(19) 0.0410(8) Uani 1 1 d . . .
O2 O 0.6254(5) 0.0815(4) 0.4210(2) 0.0515(10) Uani 1 1 d . . .
O3 O 0.4978(4) -0.1360(3) 0.2986(2) 0.0414(8) Uani 1 1 d . . .
O4 O 0.4453(5) -0.2660(4) 0.3926(2) 0.0585(11) Uani 1 1 d . . .
OW1 O 0.2866(5) 0.3587(4) 0.3370(2) 0.0593(11) Uani 1 1 d . . .
HW1A H 0.1808 0.3890 0.3308 0.071 Uiso 1 1 d . . .
HW1B H 0.3483 0.3874 0.3792 0.071 Uiso 1 1 d . . .
OW2 O -0.0563(6) 0.1073(5) 0.4525(3) 0.0736(14) Uani 1 1 d . . .
HW2A H -0.1215 0.1296 0.4100 0.088 Uiso 1 1 d . . .
HW2B H -0.1062 0.0841 0.4995 0.088 Uiso 1 1 d . . .
OW3 O 0.5326(5) 0.1635(5) 0.5654(2) 0.0622(12) Uani 1 1 d . . .
HW3A H 0.4371 0.2092 0.5718 0.075 Uiso 1 1 d . . .
HW3B H 0.5936 0.1416 0.6096 0.075 Uiso 1 1 d . . .
OW4 O 0.2307(5) -0.1127(4) 0.1624(3) 0.0596(12) Uani 1 1 d . . .
HW4A H 0.1457 -0.0822 0.1316 0.072 Uiso 1 1 d . . .
HW4B H 0.2503 -0.1998 0.1640 0.072 Uiso 1 1 d . . .
OW5 O 0.5197(6) -0.5043(3) 0.4083(3) 0.0645(13) Uani 1 1 d . . .
HW5A H 0.5784 -0.5437 0.3694 0.077 Uiso 1 1 d . . .
HW5B H 0.4908 -0.5462 0.4535 0.077 Uiso 1 1 d . . .
N1 N 0.1979(5) 0.2242(4) 0.1865(2) 0.0386(9) Uani 1 1 d . . .
N2 N 0.3019(5) 0.0786(3) 0.2930(2) 0.0319(8) Uani 1 1 d . . .
H2B H 0.3367 0.0137 0.2652 0.038 Uiso 1 1 calc R . .
C1 C 0.1717(7) 0.2874(6) 0.1229(3) 0.0538(14) Uani 1 1 d . . .
H1A H 0.2429 0.3469 0.1072 0.065 Uiso 1 1 calc R . .
C2 C 0.0392(8) 0.2643(7) 0.0803(4) 0.0658(19) Uani 1 1 d . . .
H2A H 0.0232 0.3052 0.0348 0.079 Uiso 1 1 calc R . .
C3 C -0.0714(8) 0.1785(7) 0.1064(4) 0.0687(19) Uani 1 1 d . . .
H3A H -0.1605 0.1610 0.0779 0.082 Uiso 1 1 calc R . .
C4 C -0.0464(7) 0.1210(6) 0.1745(4) 0.0561(15) Uani 1 1 d . . .
H4A H -0.1209 0.0675 0.1944 0.067 Uiso 1 1 calc R . .
C5 C 0.0900(6) 0.1440(5) 0.2123(3) 0.0395(11) Uani 1 1 d . . .
C6 C 0.1296(6) 0.0847(5) 0.2853(3) 0.0440(12) Uani 1 1 d . . .
H6A H 0.0854 0.1316 0.3269 0.053 Uiso 1 1 calc R . .
H6B H 0.0856 0.0026 0.2869 0.053 Uiso 1 1 calc R . .
C7 C 0.3672(6) 0.0672(4) 0.3702(3) 0.0348(11) Uani 1 1 d . . .
H7A H 0.3078 0.1238 0.4024 0.042 Uiso 1 1 calc R . .
C8 C 0.5362(6) 0.1123(4) 0.3695(3) 0.0369(11) Uani 1 1 d . . .
C9 C 0.3476(7) -0.0595(4) 0.4039(3) 0.0401(12) Uani 1 1 d . . .
H9A H 0.2369 -0.0802 0.4038 0.048 Uiso 1 1 calc R . .
H9B H 0.3823 -0.0574 0.4562 0.048 Uiso 1 1 calc R . .
C10 C 0.4382(6) -0.1616(5) 0.3623(3) 0.0377(11) Uani 1 1 d . . .

loop_
_atom_site_aniso_label
_atom_site_aniso_U_11
_atom_site_aniso_U_22
_atom_site_aniso_U_33
_atom_site_aniso_U_23
_atom_site_aniso_U_13
_atom_site_aniso_U_12
Cu1 0.0362(3) 0.0298(3) 0.0321(3) 0.0032(3) 0.0003(3) -0.0032(2)
O1 0.0401(19) 0.0390(18) 0.0440(19) 0.0076(15) -0.0050(15) -0.0068(15)
O2 0.056(2) 0.057(2) 0.042(2) 0.0037(17) -0.0125(19) -0.001(2)
O3 0.052(2) 0.0353(18) 0.0367(18) 0.0003(14) 0.0068(16) 0.0060(17)
O4 0.068(3) 0.037(2) 0.070(3) 0.0140(19) 0.018(2) 0.0117(19)
OW1 0.059(3) 0.053(2) 0.066(3) -0.022(2) 0.011(2) 0.000(2)
OW2 0.072(3) 0.090(4) 0.059(3) 0.014(2) -0.001(3) -0.016(3)
OW3 0.061(3) 0.078(3) 0.047(2) -0.001(2) -0.003(2) 0.014(2)
OW4 0.057(3) 0.041(2) 0.080(3) -0.004(2) -0.012(2) 0.0112(19)
OW5 0.087(4) 0.036(2) 0.070(3) 0.0048(19) 0.018(2) -0.003(2)
N1 0.038(2) 0.041(2) 0.037(2) 0.0034(18) -0.0019(17) 0.0020(19)
N2 0.037(2) 0.0258(18) 0.033(2) 0.0004(15) 0.0018(17) 0.0000(16)
C1 0.052(3) 0.057(4) 0.052(3) 0.012(3) -0.004(3) 0.013(3)
C2 0.067(4) 0.084(5) 0.046(3) 0.006(3) -0.009(3) 0.029(4)
C3 0.047(3) 0.075(5) 0.084(5) -0.022(4) -0.023(3) 0.014(3)
C4 0.045(3) 0.053(4) 0.070(4) -0.005(3) -0.008(3) 0.007(3)
C5 0.033(2) 0.037(3) 0.048(3) -0.008(2) 0.001(2) 0.000(2)
C6 0.035(3) 0.044(3) 0.053(3) 0.005(2) 0.001(2) -0.007(2)
C7 0.045(3) 0.027(2) 0.032(2) -0.0003(17) 0.008(2) 0.002(2)
C8 0.045(3) 0.029(2) 0.036(2) -0.0038(19) -0.006(2) 0.002(2)
C9 0.049(3) 0.035(3) 0.036(3) 0.007(2) 0.009(2) 0.004(2)
C10 0.036(2) 0.033(3) 0.044(3) 0.000(2) 0.002(2) -0.0022(19)

loop_
_atom_type_symbol
_atom_type_description
_atom_type_scat_dispersion_real
_atom_type_scat_dispersion_imag
_atom_type_scat_source
C C 0.0033 0.0016 'International Tables Vol C Tables 4.2.6.8 and 6.1.1.4'
H H 0.0000 0.0000 'International Tables Vol C Tables 4.2.6.8 and 6.1.1.4'
N N 0.0061 0.0033 'International Tables Vol C Tables 4.2.6.8 and 6.1.1.4'
O O 0.0106 0.0060 'International Tables Vol C Tables 4.2.6.8 and 6.1.1.4'
Cu Cu 0.3201 1.2651 'International Tables Vol C Tables 4.2.6.8 and 6.1.1.4'

loop_
_geom_angle_atom_site_label_1
_geom_angle_atom_site_label_2
_geom_angle_atom_site_label_3
_geom_angle
_geom_angle_site_symmetry_1
_geom_angle_site_symmetry_3
_geom_angle_publ_flag
O3 Cu1 N2 172.89(16) 3_655 . ?
O3 Cu1 O1 94.24(15) 3_655 . ?
N2 Cu1 O1 82.60(15) . . ?
O3 Cu1 N1 100.25(16) 3_655 . ?
N2 Cu1 N1 82.21(16) . . ?
O1 Cu1 N1 163.92(17) . . ?
O3 Cu1 OW1 91.19(16) 3_655 . ?
N2 Cu1 OW1 95.33(16) . . ?
O1 Cu1 OW1 93.01(17) . . ?
N1 Cu1 OW1 93.61(16) . . ?
C8 O1 Cu1 113.5(3) . . ?
C10 O3 Cu1 114.6(3) . 3_645 ?
Cu1 OW1 HW1A 120.4 . . ?
Cu1 OW1 HW1B 120.5 . . ?
HW1A OW1 HW1B 119.0 . . ?
HW2A OW2 HW2B 118.8 . . ?
HW3A OW3 HW3B 119.2 . . ?
HW4A OW4 HW4B 119.1 . . ?
HW5A OW5 HW5B 121.6 . . ?
C1 N1 C5 120.3(5) . . ?
C1 N1 Cu1 126.2(4) . . ?
C5 N1 Cu1 113.5(3) . . ?
C6 N2 C7 117.5(4) . . ?
C6 N2 Cu1 108.6(3) . . ?
C7 N2 Cu1 106.3(3) . . ?
C6 N2 H2B 108.0 . . ?
C7 N2 H2B 108.0 . . ?
Cu1 N2 H2B 108.0 . . ?
N1 C1 C2 120.1(6) . . ?
N1 C1 H1A 120.0 . . ?
C2 C1 H1A 120.0 . . ?
C1 C2 C3 119.4(6) . . ?
C1 C2 H2A 120.3 . . ?
C3 C2 H2A 120.3 . . ?
C4 C3 C2 119.2(6) . . ?
C4 C3 H3A 120.4 . . ?
C2 C3 H3A 120.4 . . ?
C5 C4 C3 118.5(6) . . ?
C5 C4 H4A 120.7 . . ?
C3 C4 H4A 120.7 . . ?
N1 C5 C4 122.3(5) . . ?
N1 C5 C6 115.0(4) . . ?
C4 C5 C6 122.7(5) . . ?
N2 C6 C5 109.0(4) . . ?
N2 C6 H6A 109.9 . . ?
C5 C6 H6A 109.9 . . ?
N2 C6 H6B 109.9 . . ?
C5 C6 H6B 109.9 . . ?
H6A C6 H6B 108.3 . . ?
N2 C7 C9 113.4(4) . . ?
N2 C7 C8 108.7(4) . . ?
C9 C7 C8 113.7(4) . . ?
N2 C7 H7A 106.8 . . ?
C9 C7 H7A 106.8 . . ?
C8 C7 H7A 106.8 . . ?
O2 C8 O1 124.3(5) . . ?
O2 C8 C7 119.3(5) . . ?
O1 C8 C7 116.3(4) . . ?
C7 C9 C10 114.6(4) . . ?
C7 C9 H9A 108.6 . . ?
C10 C9 H9A 108.6 . . ?
C7 C9 H9B 108.6 . . ?
C10 C9 H9B 108.6 . . ?
H9A C9 H9B 107.6 . . ?
O4 C10 O3 123.9(5) . . ?
O4 C10 C9 118.3(4) . . ?
O3 C10 C9 117.7(4) . . ?

loop_
_geom_bond_atom_site_label_1
_geom_bond_atom_site_label_2
_geom_bond_distance
_geom_bond_site_symmetry_2
_geom_bond_publ_flag
Cu1 O3 1.930(3) 3_655 ?
Cu1 N2 1.977(4) . ?
Cu1 O1 1.994(3) . ?
Cu1 N1 2.001(4) . ?
Cu1 OW1 2.280(4) . ?
O1 C8 1.272(6) . ?
O2 C8 1.232(6) . ?
O3 C10 1.265(6) . ?
O3 Cu1 1.930(3) 3_645 ?
O4 C10 1.259(6) . ?
OW1 HW1A 0.9655 . ?
OW1 HW1B 0.9646 . ?
OW2 HW2A 0.9652 . ?
OW2 HW2B 0.9660 . ?
OW3 HW3A 0.9603 . ?
OW3 HW3B 0.9673 . ?
OW4 HW4A 0.9648 . ?
OW4 HW4B 0.9643 . ?
OW5 HW5A 0.9515 . ?
OW5 HW5B 0.9529 . ?
N1 C1 1.337(7) . ?
N1 C5 1.348(6) . ?
N2 C6 1.476(6) . ?
N2 C7 1.478(6) . ?
N2 H2B 0.9100 . ?
C1 C2 1.378(9) . ?
C1 H1A 0.9300 . ?
C2 C3 1.405(11) . ?
C2 H2A 0.9300 . ?
C3 C4 1.373(10) . ?
C3 H3A 0.9300 . ?
C4 C5 1.363(8) . ?
C4 H4A 0.9300 . ?
C5 C6 1.481(8) . ?
C6 H6A 0.9700 . ?
C6 H6B 0.9700 . ?
C7 C9 1.513(6) . ?
C7 C8 1.521(7) . ?
C7 H7A 0.9800 . ?
C9 C10 1.540(7) . ?
C9 H9A 0.9700 . ?
C9 H9B 0.9700 . ?
